data_7158917
loop_
_publ_author_name
'Dehghanpour Kalan, Reza'
'Amiri, Kamran'
'Rominger, Frank -'
'Balalaie, Saeed'
'Bijanzadeh, Hamid Reza'

_publ_section_title
;
 Regio- and diastereoselective transition metal-free hydroalkylation of
 N-allenyl sulfonamides by push-pull 2-alkynylquinolines
;
_journal_name_full 'Organic &amp; Biomolecular Chemistry'
_journal_paper_doi 10.1039/D2OB01362B
_journal_year 2022
_chemical_formula_sum 'C34 H28 N2 O4 S'
_chemical_formula_weight 560.64
_space_group_crystal_system orthorhombic
_space_group_IT_number 60
_space_group_name_Hall '-P 2n 2ab'
_space_group_name_H-M_alt 'P b c n'
_atom_sites_solution_hydrogens geom
_audit_creation_method SHELXL-2018/3
_audit_update_record
;
2022-05-30 deposited with the CCDC.	2022-10-06 downloaded from the CCDC.
;
_cell_angle_alpha 90
_cell_angle_beta 90
_cell_angle_gamma 90
_cell_formula_units_Z 8
_cell_length_a 13.7850(6)
_cell_length_b 14.0217(7)
_cell_length_c 29.4717(13)
_cell_measurement_reflns_used 4304
_cell_measurement_temperature 200(2)
_cell_measurement_theta_max 21.71
_cell_measurement_theta_min 2.18
_cell_volume 5696.6(5)
_computing_cell_refinement 'Bruker SAINT'
_computing_data_collection 'Bruker APEX2'
_computing_data_reduction 'Bruker SAINT'
_computing_molecular_graphics 'Bruker SHELXTL'
_computing_publication_material 'Bruker SHELXTL'
_computing_structure_refinement 'SHELXL-2018/3 (Sheldrick, 2018)'
_computing_structure_solution 'SHELXT-2018/2 (Sheldrick 2015)'
_diffrn_ambient_temperature 200(2)
_diffrn_measured_fraction_theta_full 0.999
_diffrn_measured_fraction_theta_max 0.993
_diffrn_measurement_device_type 'Bruker APEX-II Quazar area detector'
_diffrn_measurement_method '\f and \w scans'
_diffrn_radiation_type MoK\a
_diffrn_radiation_wavelength 0.71073
_diffrn_reflns_av_R_equivalents 0.0840
_diffrn_reflns_av_unetI/netI 0.0653
_diffrn_reflns_Laue_measured_fraction_full 0.999
_diffrn_reflns_Laue_measured_fraction_max 0.993
_diffrn_reflns_limit_h_max 16
_diffrn_reflns_limit_h_min -17
_diffrn_reflns_limit_k_max 17
_diffrn_reflns_limit_k_min -17
_diffrn_reflns_limit_l_max 37
_diffrn_reflns_limit_l_min -35
_diffrn_reflns_number 38791
_diffrn_reflns_point_group_measured_fraction_full 0.999
_diffrn_reflns_point_group_measured_fraction_max 0.993
_diffrn_reflns_theta_full 25.242
_diffrn_reflns_theta_max 27.071
_diffrn_reflns_theta_min 1.382
_diffrn_source 'ImuS microsource'
_exptl_absorpt_coefficient_mu 0.156
_exptl_absorpt_correction_T_max 0.9588
_exptl_absorpt_correction_T_min 0.9151
_exptl_absorpt_correction_type multi-scan
_exptl_absorpt_process_details
;
Sheldrick, G. M. (2008). <i>SADABS</i>. University of G\"ottingen, Germany.
;
_exptl_crystal_colour colourless
_exptl_crystal_density_diffrn 1.307
_exptl_crystal_description brick
_exptl_crystal_F_000 2352
_exptl_crystal_size_max 0.168
_exptl_crystal_size_mid 0.077
_exptl_crystal_size_min 0.063
_refine_diff_density_max 0.243
_refine_diff_density_min -0.343
_refine_diff_density_rms 0.054
_refine_ls_extinction_method none
_refine_ls_goodness_of_fit_ref 1.014
_refine_ls_hydrogen_treatment constr
_refine_ls_matrix_type full
_refine_ls_number_parameters 371
_refine_ls_number_reflns 6215
_refine_ls_number_restraints 0
_refine_ls_restrained_S_all 1.014
_refine_ls_R_factor_all 0.1147
_refine_ls_R_factor_gt 0.0535
_refine_ls_shift/su_max 0.001
_refine_ls_shift/su_mean 0.000
_refine_ls_structure_factor_coef Fsqd
_refine_ls_weighting_details 'w=1/[\s^2^(Fo^2^)+(0.0381P)^2^+3.5775P] where P=(Fo^2^+2Fc^2^)/3'
_refine_ls_weighting_scheme calc
_refine_ls_wR_factor_gt 0.1046
_refine_ls_wR_factor_ref 0.1296
_reflns_Friedel_coverage 0.000
_reflns_number_gt 3596
_reflns_number_total 6215
_reflns_threshold_expression 'I > 2\s(I)'
_cod_data_source_file d2ob01362b2.cif
_cod_data_source_block sba180
_cod_database_code 7158917
_shelx_shelxl_version_number 2018/3
_shelx_space_group_comment
; 
The symmetry employed for this shelxl refinement is uniquely defined 
by the following loop, which should always be used as a source of 
symmetry information in preference to the above space-group names. 
They are only intended as comments. 
;
_shelx_estimated_absorpt_t_min 0.974
_shelx_estimated_absorpt_t_max 0.990

loop_
_space_group_symop_operation_xyz
'x, y, z'
'-x+1/2, -y+1/2, z+1/2'
'-x, y, -z+1/2'
'x+1/2, -y+1/2, -z'
'-x, -y, -z'
'x-1/2, y-1/2, -z-1/2'
'x, -y, z-1/2'
'-x-1/2, y-1/2, z'

loop_
_atom_site_label
_atom_site_type_symbol
_atom_site_fract_x
_atom_site_fract_y
_atom_site_fract_z
_atom_site_U_iso_or_equiv
_atom_site_adp_type
_atom_site_occupancy
_atom_site_site_symmetry_order
_atom_site_calc_flag
_atom_site_refinement_flags_posn
_atom_site_refinement_flags_adp
_atom_site_refinement_flags_occupancy
_atom_site_disorder_assembly
_atom_site_disorder_group
C1 C 0.86674(17) 0.86058(17) 0.75545(8) 0.0292(6) Uani 1 1 d . . . . .
C2 C 0.86736(17) 0.80038(16) 0.71243(8) 0.0266(5) Uani 1 1 d . . . . .
H2 H 0.914854 0.747173 0.716571 0.032 Uiso 1 1 calc R U . . .
C3 C 0.89686(18) 0.85775(17) 0.67007(8) 0.0276(6) Uani 1 1 d . . . . .
H3A H 0.846284 0.905765 0.663227 0.033 Uiso 1 1 calc R U . . .
H3B H 0.958390 0.891915 0.676058 0.033 Uiso 1 1 calc R U . . .
C4 C 0.90949(18) 0.79291(17) 0.63009(8) 0.0295(6) Uani 1 1 d . . . . .
H4 H 0.957084 0.744104 0.632160 0.035 Uiso 1 1 calc R U . . .
C5 C 0.85908(18) 0.79907(17) 0.59233(8) 0.0307(6) Uani 1 1 d . . . . .
H5 H 0.811347 0.847771 0.590381 0.037 Uiso 1 1 calc R U . . .
S1 S 0.79057(5) 0.74345(5) 0.51268(2) 0.03853(19) Uani 1 1 d . . . . .
O1 O 0.87899(15) 0.94621(12) 0.75427(6) 0.0484(5) Uani 1 1 d . . . . .
N11 N 0.87093(15) 0.73802(14) 0.55423(7) 0.0335(5) Uani 1 1 d . . . . .
C11 C 0.84993(17) 0.81161(18) 0.80007(8) 0.0295(6) Uani 1 1 d . . . . .
O12 O 0.83049(14) 0.69020(15) 0.47585(6) 0.0487(5) Uani 1 1 d . . . . .
C12 C 0.81537(19) 0.8657(2) 0.83612(9) 0.0404(7) Uani 1 1 d . . . . .
H12 H 0.804474 0.932095 0.832230 0.048 Uiso 1 1 calc R U . . .
O13 O 0.76700(14) 0.84216(13) 0.50735(6) 0.0475(5) Uani 1 1 d . . . . .
C13 C 0.7968(2) 0.8235(2) 0.87755(10) 0.0485(8) Uani 1 1 d . . . . .
H13 H 0.771708 0.860660 0.901834 0.058 Uiso 1 1 calc R U . . .
C14 C 0.8144(2) 0.7280(2) 0.88375(10) 0.0500(8) Uani 1 1 d . . . . .
H14 H 0.800936 0.699094 0.912228 0.060 Uiso 1 1 calc R U . . .
C15 C 0.8514(2) 0.6740(2) 0.84886(10) 0.0441(7) Uani 1 1 d . . . . .
H15 H 0.865746 0.608456 0.853592 0.053 Uiso 1 1 calc R U . . .
C16 C 0.86788(18) 0.71518(19) 0.80671(9) 0.0350(6) Uani 1 1 d . . . . .
H16 H 0.891481 0.677310 0.782364 0.042 Uiso 1 1 calc R U . . .
C21 C 0.76709(18) 0.75749(17) 0.70591(8) 0.0275(6) Uani 1 1 d . . . . .
N22 N 0.69678(14) 0.82033(14) 0.70263(7) 0.0291(5) Uani 1 1 d . . . . .
C23 C 0.60283(18) 0.78935(17) 0.69653(8) 0.0299(6) Uani 1 1 d . . . . .
C24 C 0.52828(19) 0.8573(2) 0.69358(9) 0.0409(7) Uani 1 1 d . . . . .
H24 H 0.543279 0.923360 0.695089 0.049 Uiso 1 1 calc R U . . .
C25 C 0.4341(2) 0.8285(2) 0.68851(10) 0.0471(8) Uani 1 1 d . . . . .
H25 H 0.384225 0.875014 0.686016 0.057 Uiso 1 1 calc R U . . .
C26 C 0.4102(2) 0.7322(2) 0.68697(10) 0.0479(8) Uani 1 1 d . . . . .
H26 H 0.344217 0.713646 0.683836 0.057 Uiso 1 1 calc R U . . .
C27 C 0.4803(2) 0.6643(2) 0.68991(9) 0.0428(7) Uani 1 1 d . . . . .
H27 H 0.463176 0.598648 0.689240 0.051 Uiso 1 1 calc R U . . .
C28 C 0.57907(19) 0.69161(18) 0.69398(8) 0.0322(6) Uani 1 1 d . . . . .
C29 C 0.6556(2) 0.62714(18) 0.69678(9) 0.0372(7) Uani 1 1 d . . . . .
H29 H 0.642311 0.560785 0.694851 0.045 Uiso 1 1 calc R U . . .
C30 C 0.7499(2) 0.65680(16) 0.70227(8) 0.0317(6) Uani 1 1 d . . . . .
O31 O 0.91101(15) 0.59151(13) 0.70777(7) 0.0507(5) Uani 1 1 d . . . . .
C31 C 0.8244(2) 0.58172(19) 0.70392(10) 0.0441(7) Uani 1 1 d . . . . .
H31 H 0.801667 0.517942 0.701699 0.053 Uiso 1 1 calc R U . . .
C41 C 0.92122(19) 0.64804(18) 0.56050(8) 0.0339(6) Uani 1 1 d . . . . .
C42 C 0.8808(2) 0.57809(19) 0.58747(9) 0.0410(7) Uani 1 1 d . . . . .
H42 H 0.819903 0.588046 0.601790 0.049 Uiso 1 1 calc R U . . .
C43 C 0.9306(2) 0.4930(2) 0.59331(10) 0.0517(8) Uani 1 1 d . . . . .
H43 H 0.903379 0.444140 0.611668 0.062 Uiso 1 1 calc R U . . .
C44 C 1.0189(3) 0.4788(2) 0.57277(11) 0.0562(9) Uani 1 1 d . . . . .
H44 H 1.052515 0.420350 0.577087 0.067 Uiso 1 1 calc R U . . .
C45 C 1.0587(2) 0.5489(2) 0.54598(11) 0.0547(9) Uani 1 1 d . . . . .
H45 H 1.119545 0.538755 0.531636 0.066 Uiso 1 1 calc R U . . .
C46 C 1.0098(2) 0.6347(2) 0.53994(9) 0.0446(7) Uani 1 1 d . . . . .
H46 H 1.037305 0.683663 0.521762 0.054 Uiso 1 1 calc R U . . .
C51 C 0.68627(19) 0.68428(18) 0.53173(8) 0.0349(6) Uani 1 1 d . . . . .
C52 C 0.6747(2) 0.5873(2) 0.52374(10) 0.0454(7) Uani 1 1 d . . . . .
H52 H 0.722583 0.552878 0.507309 0.054 Uiso 1 1 calc R U . . .
C53 C 0.5929(2) 0.5412(2) 0.53992(10) 0.0490(8) Uani 1 1 d . . . . .
H53 H 0.585325 0.474794 0.534588 0.059 Uiso 1 1 calc R U . . .
C54 C 0.5221(2) 0.5900(2) 0.56371(10) 0.0477(8) Uani 1 1 d . . . . .
C55 C 0.5347(2) 0.6864(2) 0.57153(10) 0.0494(8) Uani 1 1 d . . . . .
H55 H 0.486748 0.720775 0.587968 0.059 Uiso 1 1 calc R U . . .
C56 C 0.6162(2) 0.73369(19) 0.55574(9) 0.0416(7) Uani 1 1 d . . . . .
H56 H 0.623920 0.799958 0.561375 0.050 Uiso 1 1 calc R U . . .
C58 C 0.4324(3) 0.5397(3) 0.58053(12) 0.0709(11) Uani 1 1 d . . . . .
H58A H 0.423157 0.553500 0.612837 0.106 Uiso 1 1 calc R U . . .
H58B H 0.439883 0.470743 0.576270 0.106 Uiso 1 1 calc R U . . .
H58C H 0.375835 0.562021 0.563418 0.106 Uiso 1 1 calc R U . . .

loop_
_atom_site_aniso_label
_atom_site_aniso_U_11
_atom_site_aniso_U_22
_atom_site_aniso_U_33
_atom_site_aniso_U_23
_atom_site_aniso_U_13
_atom_site_aniso_U_12
C1 0.0245(13) 0.0322(14) 0.0308(14) -0.0043(11) -0.0036(11) -0.0014(11)
C2 0.0281(14) 0.0254(12) 0.0261(13) 0.0005(10) -0.0007(11) -0.0017(11)
C3 0.0274(14) 0.0304(13) 0.0251(13) -0.0005(10) -0.0013(11) -0.0031(11)
C4 0.0270(14) 0.0332(13) 0.0282(14) -0.0005(11) 0.0010(11) 0.0026(11)
C5 0.0330(15) 0.0302(13) 0.0290(14) 0.0002(11) -0.0006(12) 0.0024(11)
S1 0.0446(4) 0.0454(4) 0.0256(4) 0.0011(3) -0.0066(3) 0.0011(3)
O1 0.0761(15) 0.0320(10) 0.0370(11) -0.0064(9) -0.0028(10) -0.0107(10)
N11 0.0406(13) 0.0369(12) 0.0231(11) -0.0012(9) -0.0062(10) 0.0034(10)
C11 0.0230(14) 0.0405(15) 0.0251(14) -0.0020(11) -0.0031(11) -0.0055(11)
O12 0.0514(12) 0.0719(14) 0.0228(10) -0.0085(9) -0.0041(9) 0.0029(11)
C12 0.0339(16) 0.0530(17) 0.0342(16) -0.0072(13) -0.0023(13) -0.0063(14)
O13 0.0591(13) 0.0424(11) 0.0409(12) 0.0117(9) -0.0130(10) -0.0003(10)
C13 0.0377(17) 0.078(2) 0.0301(16) -0.0099(15) 0.0037(13) -0.0089(16)
C14 0.0420(18) 0.079(2) 0.0293(16) 0.0123(16) -0.0011(14) -0.0056(17)
C15 0.0374(17) 0.0534(18) 0.0413(18) 0.0157(14) -0.0073(14) -0.0017(14)
C16 0.0304(15) 0.0449(16) 0.0298(15) 0.0025(12) -0.0047(12) -0.0013(13)
C21 0.0326(15) 0.0293(13) 0.0205(12) -0.0011(10) -0.0001(11) -0.0003(11)
N22 0.0276(12) 0.0289(11) 0.0308(12) 0.0002(9) -0.0004(9) -0.0024(9)
C23 0.0289(14) 0.0358(14) 0.0249(14) -0.0006(11) -0.0004(11) -0.0071(12)
C24 0.0304(16) 0.0428(16) 0.0495(18) 0.0003(13) -0.0008(13) -0.0015(13)
C25 0.0296(16) 0.0588(19) 0.053(2) 0.0020(15) -0.0016(14) -0.0019(14)
C26 0.0321(16) 0.071(2) 0.0404(18) 0.0019(15) -0.0017(14) -0.0150(16)
C27 0.0452(18) 0.0500(17) 0.0332(16) 0.0010(13) -0.0054(14) -0.0250(15)
C28 0.0343(15) 0.0378(15) 0.0244(14) 0.0024(11) -0.0035(12) -0.0082(12)
C29 0.0480(18) 0.0305(14) 0.0331(15) 0.0005(12) -0.0035(13) -0.0140(13)
C30 0.0410(16) 0.0254(13) 0.0287(14) 0.0001(11) -0.0016(12) -0.0035(12)
O31 0.0476(13) 0.0351(11) 0.0695(15) -0.0054(10) -0.0052(11) 0.0062(10)
C31 0.058(2) 0.0269(14) 0.0472(19) -0.0020(12) -0.0045(16) -0.0010(14)
C41 0.0395(16) 0.0382(15) 0.0238(14) -0.0046(11) -0.0048(12) 0.0009(13)
C42 0.0488(18) 0.0430(16) 0.0313(16) -0.0031(13) -0.0023(14) -0.0005(14)
C43 0.074(2) 0.0359(16) 0.0449(19) -0.0026(14) -0.0150(18) -0.0011(16)
C44 0.072(2) 0.0453(18) 0.051(2) -0.0182(16) -0.0193(19) 0.0193(18)
C45 0.051(2) 0.064(2) 0.049(2) -0.0227(17) -0.0040(16) 0.0158(17)
C46 0.0441(18) 0.0550(18) 0.0348(17) -0.0091(14) -0.0005(14) -0.0014(15)
C51 0.0398(16) 0.0362(14) 0.0288(14) -0.0016(12) -0.0095(13) 0.0044(13)
C52 0.0432(18) 0.0438(17) 0.0491(19) -0.0135(14) -0.0125(15) 0.0060(14)
C53 0.056(2) 0.0395(16) 0.051(2) -0.0039(14) -0.0141(17) -0.0023(15)
C54 0.0504(19) 0.0557(19) 0.0369(17) 0.0066(15) -0.0082(15) -0.0098(16)
C55 0.054(2) 0.0551(19) 0.0390(18) -0.0021(15) 0.0075(15) 0.0051(16)
C56 0.0526(19) 0.0362(15) 0.0360(16) -0.0012(12) -0.0026(14) 0.0053(14)
C58 0.072(2) 0.087(3) 0.053(2) 0.0030(19) 0.0019(19) -0.029(2)

loop_
_atom_type_symbol
_atom_type_description
_atom_type_scat_dispersion_real
_atom_type_scat_dispersion_imag
_atom_type_scat_source
C C 0.0033 0.0016 'International Tables Vol C Tables 4.2.6.8 and 6.1.1.4'
H H 0.0000 0.0000 'International Tables Vol C Tables 4.2.6.8 and 6.1.1.4'
N N 0.0061 0.0033 'International Tables Vol C Tables 4.2.6.8 and 6.1.1.4'
O O 0.0106 0.0060 'International Tables Vol C Tables 4.2.6.8 and 6.1.1.4'
S S 0.1246 0.1234 'International Tables Vol C Tables 4.2.6.8 and 6.1.1.4'

loop_
_geom_angle_atom_site_label_1
_geom_angle_atom_site_label_2
_geom_angle_atom_site_label_3
_geom_angle
_geom_angle_site_symmetry_1
_geom_angle_site_symmetry_3
_geom_angle_publ_flag
O1 C1 C11 119.9(2) . . ?
O1 C1 C2 121.6(2) . . ?
C11 C1 C2 118.4(2) . . ?
C21 C2 C1 108.63(19) . . ?
C21 C2 C3 110.14(19) . . ?
C1 C2 C3 112.76(19) . . ?
C21 C2 H2 108.4 . . ?
C1 C2 H2 108.4 . . ?
C3 C2 H2 108.4 . . ?
C4 C3 C2 110.57(19) . . ?
C4 C3 H3A 109.5 . . ?
C2 C3 H3A 109.5 . . ?
C4 C3 H3B 109.5 . . ?
C2 C3 H3B 109.5 . . ?
H3A C3 H3B 108.1 . . ?
C5 C4 C3 124.3(2) . . ?
C5 C4 H4 117.8 . . ?
C3 C4 H4 117.8 . . ?
C4 C5 N11 124.6(2) . . ?
C4 C5 H5 117.7 . . ?
N11 C5 H5 117.7 . . ?
O12 S1 O13 120.67(12) . . ?
O12 S1 N11 106.31(11) . . ?
O13 S1 N11 106.15(11) . . ?
O12 S1 C51 108.20(12) . . ?
O13 S1 C51 107.87(12) . . ?
N11 S1 C51 106.89(11) . . ?
C5 N11 C41 118.55(19) . . ?
C5 N11 S1 118.72(17) . . ?
C41 N11 S1 117.03(16) . . ?
C16 C11 C12 119.0(2) . . ?
C16 C11 C1 122.8(2) . . ?
C12 C11 C1 118.2(2) . . ?
C13 C12 C11 120.4(3) . . ?
C13 C12 H12 119.8 . . ?
C11 C12 H12 119.8 . . ?
C14 C13 C12 120.2(3) . . ?
C14 C13 H13 119.9 . . ?
C12 C13 H13 119.9 . . ?
C13 C14 C15 120.2(3) . . ?
C13 C14 H14 119.9 . . ?
C15 C14 H14 119.9 . . ?
C14 C15 C16 120.0(3) . . ?
C14 C15 H15 120.0 . . ?
C16 C15 H15 120.0 . . ?
C11 C16 C15 120.1(3) . . ?
C11 C16 H16 119.9 . . ?
C15 C16 H16 119.9 . . ?
N22 C21 C30 122.2(2) . . ?
N22 C21 C2 114.5(2) . . ?
C30 C21 C2 123.3(2) . . ?
C21 N22 C23 119.5(2) . . ?
N22 C23 C24 118.8(2) . . ?
N22 C23 C28 122.1(2) . . ?
C24 C23 C28 119.1(2) . . ?
C25 C24 C23 120.1(3) . . ?
C25 C24 H24 120.0 . . ?
C23 C24 H24 120.0 . . ?
C24 C25 C26 121.0(3) . . ?
C24 C25 H25 119.5 . . ?
C26 C25 H25 119.5 . . ?
C27 C26 C25 120.6(3) . . ?
C27 C26 H26 119.7 . . ?
C25 C26 H26 119.7 . . ?
C26 C27 C28 119.9(3) . . ?
C26 C27 H27 120.1 . . ?
C28 C27 H27 120.1 . . ?
C29 C28 C23 116.8(2) . . ?
C29 C28 C27 123.8(2) . . ?
C23 C28 C27 119.3(2) . . ?
C30 C29 C28 121.8(2) . . ?
C30 C29 H29 119.1 . . ?
C28 C29 H29 119.1 . . ?
C29 C30 C21 117.5(2) . . ?
C29 C30 C31 116.6(2) . . ?
C21 C30 C31 125.9(2) . . ?
O31 C31 C30 127.7(3) . . ?
O31 C31 H31 116.1 . . ?
C30 C31 H31 116.1 . . ?
C46 C41 C42 121.0(3) . . ?
C46 C41 N11 119.1(2) . . ?
C42 C41 N11 119.9(2) . . ?
C41 C42 C43 118.9(3) . . ?
C41 C42 H42 120.6 . . ?
C43 C42 H42 120.6 . . ?
C44 C43 C42 120.5(3) . . ?
C44 C43 H43 119.7 . . ?
C42 C43 H43 119.7 . . ?
C43 C44 C45 120.2(3) . . ?
C43 C44 H44 119.9 . . ?
C45 C44 H44 119.9 . . ?
C44 C45 C46 119.9(3) . . ?
C44 C45 H45 120.1 . . ?
C46 C45 H45 120.1 . . ?
C41 C46 C45 119.5(3) . . ?
C41 C46 H46 120.3 . . ?
C45 C46 H46 120.3 . . ?
C56 C51 C52 119.8(3) . . ?
C56 C51 S1 120.0(2) . . ?
C52 C51 S1 120.2(2) . . ?
C53 C52 C51 119.5(3) . . ?
C53 C52 H52 120.3 . . ?
C51 C52 H52 120.3 . . ?
C54 C53 C52 121.2(3) . . ?
C54 C53 H53 119.4 . . ?
C52 C53 H53 119.4 . . ?
C55 C54 C53 118.7(3) . . ?
C55 C54 C58 120.4(3) . . ?
C53 C54 C58 120.9(3) . . ?
C54 C55 C56 120.9(3) . . ?
C54 C55 H55 119.5 . . ?
C56 C55 H55 119.5 . . ?
C51 C56 C55 119.9(3) . . ?
C51 C56 H56 120.0 . . ?
C55 C56 H56 120.0 . . ?
C54 C58 H58A 109.5 . . ?
C54 C58 H58B 109.5 . . ?
H58A C58 H58B 109.5 . . ?
C54 C58 H58C 109.5 . . ?
H58A C58 H58C 109.5 . . ?
H58B C58 H58C 109.5 . . ?

loop_
_geom_bond_atom_site_label_1
_geom_bond_atom_site_label_2
_geom_bond_distance
_geom_bond_site_symmetry_2
_geom_bond_publ_flag
C1 O1 1.213(3) . ?
C1 C11 1.502(3) . ?
C1 C2 1.523(3) . ?
C2 C21 1.520(3) . ?
C2 C3 1.540(3) . ?
C2 H2 1.0000 . ?
C3 C4 1.498(3) . ?
C3 H3A 0.9900 . ?
C3 H3B 0.9900 . ?
C4 C5 1.315(3) . ?
C4 H4 0.9500 . ?
C5 N11 1.422(3) . ?
C5 H5 0.9500 . ?
S1 O12 1.4277(19) . ?
S1 O13 1.4304(19) . ?
S1 N11 1.653(2) . ?
S1 C51 1.753(3) . ?
N11 C41 1.451(3) . ?
C11 C16 1.388(3) . ?
C11 C12 1.389(3) . ?
C12 C13 1.381(4) . ?
C12 H12 0.9500 . ?
C13 C14 1.374(4) . ?
C13 H13 0.9500 . ?
C14 C15 1.375(4) . ?
C14 H14 0.9500 . ?
C15 C16 1.389(4) . ?
C15 H15 0.9500 . ?
C16 H16 0.9500 . ?
C21 N22 1.313(3) . ?
C21 C30 1.436(3) . ?
N22 C23 1.378(3) . ?
C23 C24 1.404(4) . ?
C23 C28 1.411(3) . ?
C24 C25 1.368(4) . ?
C24 H24 0.9500 . ?
C25 C26 1.391(4) . ?
C25 H25 0.9500 . ?
C26 C27 1.359(4) . ?
C26 H26 0.9500 . ?
C27 C28 1.420(4) . ?
C27 H27 0.9500 . ?
C28 C29 1.392(4) . ?
C29 C30 1.374(4) . ?
C29 H29 0.9500 . ?
C30 C31 1.472(4) . ?
O31 C31 1.207(3) . ?
C31 H31 0.9500 . ?
C41 C46 1.376(4) . ?
C41 C42 1.380(4) . ?
C42 C43 1.387(4) . ?
C42 H42 0.9500 . ?
C43 C44 1.374(4) . ?
C43 H43 0.9500 . ?
C44 C45 1.375(4) . ?
C44 H44 0.9500 . ?
C45 C46 1.390(4) . ?
C45 H45 0.9500 . ?
C46 H46 0.9500 . ?
C51 C56 1.384(4) . ?
C51 C52 1.389(4) . ?
C52 C53 1.384(4) . ?
C52 H52 0.9500 . ?
C53 C54 1.384(4) . ?
C53 H53 0.9500 . ?
C54 C55 1.383(4) . ?
C54 C58 1.507(4) . ?
C55 C56 1.385(4) . ?
C55 H55 0.9500 . ?
C56 H56 0.9500 . ?
C58 H58A 0.9800 . ?
C58 H58B 0.9800 . ?
C58 H58C 0.9800 . ?

loop_
_geom_torsion_atom_site_label_1
_geom_torsion_atom_site_label_2
_geom_torsion_atom_site_label_3
_geom_torsion_atom_site_label_4
_geom_torsion
_geom_torsion_site_symmetry_1
_geom_torsion_site_symmetry_2
_geom_torsion_site_symmetry_3
_geom_torsion_site_symmetry_4
_geom_torsion_publ_flag
O1 C1 C2 C21 -115.5(3) . . . . ?
C11 C1 C2 C21 64.2(3) . . . . ?
O1 C1 C2 C3 6.9(3) . . . . ?
C11 C1 C2 C3 -173.4(2) . . . . ?
C21 C2 C3 C4 -66.2(3) . . . . ?
C1 C2 C3 C4 172.3(2) . . . . ?
C2 C3 C4 C5 119.7(3) . . . . ?
C3 C4 C5 N11 179.8(2) . . . . ?
C4 C5 N11 C41 17.6(4) . . . . ?
C4 C5 N11 S1 170.2(2) . . . . ?
O12 S1 N11 C5 168.53(19) . . . . ?
O13 S1 N11 C5 38.9(2) . . . . ?
C51 S1 N11 C5 -76.1(2) . . . . ?
O12 S1 N11 C41 -38.5(2) . . . . ?
O13 S1 N11 C41 -168.10(18) . . . . ?
C51 S1 N11 C41 76.9(2) . . . . ?
O1 C1 C11 C16 -157.5(3) . . . . ?
C2 C1 C11 C16 22.8(3) . . . . ?
O1 C1 C11 C12 22.2(4) . . . . ?
C2 C1 C11 C12 -157.5(2) . . . . ?
C16 C11 C12 C13 -1.7(4) . . . . ?
C1 C11 C12 C13 178.6(2) . . . . ?
C11 C12 C13 C14 1.5(4) . . . . ?
C12 C13 C14 C15 0.6(4) . . . . ?
C13 C14 C15 C16 -2.3(4) . . . . ?
C12 C11 C16 C15 0.0(4) . . . . ?
C1 C11 C16 C15 179.6(2) . . . . ?
C14 C15 C16 C11 2.0(4) . . . . ?
C1 C2 C21 N22 58.8(3) . . . . ?
C3 C2 C21 N22 -65.2(3) . . . . ?
C1 C2 C21 C30 -123.0(2) . . . . ?
C3 C2 C21 C30 113.1(2) . . . . ?
C30 C21 N22 C23 1.6(3) . . . . ?
C2 C21 N22 C23 179.8(2) . . . . ?
C21 N22 C23 C24 179.3(2) . . . . ?
C21 N22 C23 C28 0.4(4) . . . . ?
N22 C23 C24 C25 -178.6(2) . . . . ?
C28 C23 C24 C25 0.3(4) . . . . ?
C23 C24 C25 C26 1.1(4) . . . . ?
C24 C25 C26 C27 -0.8(5) . . . . ?
C25 C26 C27 C28 -0.9(4) . . . . ?
N22 C23 C28 C29 -1.5(4) . . . . ?
C24 C23 C28 C29 179.6(2) . . . . ?
N22 C23 C28 C27 176.9(2) . . . . ?
C24 C23 C28 C27 -2.0(4) . . . . ?
C26 C27 C28 C29 -179.4(3) . . . . ?
C26 C27 C28 C23 2.2(4) . . . . ?
C23 C28 C29 C30 0.7(4) . . . . ?
C27 C28 C29 C30 -177.7(2) . . . . ?
C28 C29 C30 C21 1.2(4) . . . . ?
C28 C29 C30 C31 -178.9(2) . . . . ?
N22 C21 C30 C29 -2.4(4) . . . . ?
C2 C21 C30 C29 179.5(2) . . . . ?
N22 C21 C30 C31 177.7(2) . . . . ?
C2 C21 C30 C31 -0.4(4) . . . . ?
C29 C30 C31 O31 178.7(3) . . . . ?
C21 C30 C31 O31 -1.3(5) . . . . ?
C5 N11 C41 C46 -113.0(3) . . . . ?
S1 N11 C41 C46 94.0(3) . . . . ?
C5 N11 C41 C42 65.9(3) . . . . ?
S1 N11 C41 C42 -87.2(3) . . . . ?
C46 C41 C42 C43 -0.6(4) . . . . ?
N11 C41 C42 C43 -179.4(2) . . . . ?
C41 C42 C43 C44 0.3(4) . . . . ?
C42 C43 C44 C45 -0.3(4) . . . . ?
C43 C44 C45 C46 0.5(5) . . . . ?
C42 C41 C46 C45 0.8(4) . . . . ?
N11 C41 C46 C45 179.6(2) . . . . ?
C44 C45 C46 C41 -0.7(4) . . . . ?
O12 S1 C51 C56 -158.1(2) . . . . ?
O13 S1 C51 C56 -26.1(2) . . . . ?
N11 S1 C51 C56 87.7(2) . . . . ?
O12 S1 C51 C52 23.4(2) . . . . ?
O13 S1 C51 C52 155.4(2) . . . . ?
N11 S1 C51 C52 -90.8(2) . . . . ?
C56 C51 C52 C53 0.0(4) . . . . ?
S1 C51 C52 C53 178.5(2) . . . . ?
C51 C52 C53 C54 0.4(4) . . . . ?
C52 C53 C54 C55 -0.6(4) . . . . ?
C52 C53 C54 C58 179.0(3) . . . . ?
C53 C54 C55 C56 0.4(4) . . . . ?
C58 C54 C55 C56 -179.2(3) . . . . ?
C52 C51 C56 C55 -0.3(4) . . . . ?
S1 C51 C56 C55 -178.8(2) . . . . ?
C54 C55 C56 C51 0.1(4) . . . . ?
